data_1545969
loop_
_publ_author_name
'Cend\'on, Borja'
'Casanova, Noelia'
'Comanescu, Cezar'
'Garc\'ia-Fandi\~no, Rebeca'
'Seoane, Andr\'es'
'Gul\'ias, Mois\'es'
'Mascare\~nas, Jos\'e L'

_publ_section_title
;
 Palladium-Catalyzed Formal (5 + 2) Annulation between
 ortho-Alkenylanilides and Allenes.
;
_journal_issue 7
_journal_name_full 'Organic letters'
_journal_page_first 1674
_journal_page_last 1677
_journal_paper_doi 10.1021/acs.orglett.7b00467
_journal_volume 19
_journal_year 2017
_chemical_formula_moiety 'C21 H20 F3 N O2 S'
_chemical_formula_sum 'C21 H20 F3 N O2 S'
_chemical_formula_weight 407.44
_space_group_crystal_system monoclinic
_space_group_IT_number 14
_space_group_name_Hall '-P 2ybc'
_space_group_name_H-M_alt 'P 1 21/c 1'
_symmetry_space_group_name_Hall '-P 2ybc'
_symmetry_space_group_name_H-M 'P 1 21/c 1'
_atom_sites_solution_hydrogens geom
_audit_creation_method SHELXL-2016/6
_cell_angle_alpha 90
_cell_angle_beta 95.771(7)
_cell_angle_gamma 90
_cell_formula_units_Z 12
_cell_length_a 23.234(6)
_cell_length_b 33.003(8)
_cell_length_c 7.7417(17)
_cell_measurement_reflns_used 12084
_cell_measurement_temperature 100(2)
_cell_measurement_theta_max 26.452
_cell_measurement_theta_min 1.762
_cell_volume 5906(2)
_computing_structure_refinement 'SHELXL-2016/6 (Sheldrick, 2016)'
_diffrn_ambient_temperature 100(2)
_diffrn_measured_fraction_theta_full 0.999
_diffrn_measured_fraction_theta_max 0.992
_diffrn_measurement_device_type 'Bruker APEX CCD system'
_diffrn_measurement_method '\w rotations'
_diffrn_radiation_type MoK\a
_diffrn_radiation_wavelength 0.71073
_diffrn_reflns_av_R_equivalents 0.1494
_diffrn_reflns_av_unetI/netI 0.1443
_diffrn_reflns_Laue_measured_fraction_full 0.999
_diffrn_reflns_Laue_measured_fraction_max 0.992
_diffrn_reflns_limit_h_max 29
_diffrn_reflns_limit_h_min -28
_diffrn_reflns_limit_k_max 41
_diffrn_reflns_limit_k_min -41
_diffrn_reflns_limit_l_max 9
_diffrn_reflns_limit_l_min -9
_diffrn_reflns_number 74383
_diffrn_reflns_point_group_measured_fraction_full 0.999
_diffrn_reflns_point_group_measured_fraction_max 0.992
_diffrn_reflns_theta_full 25.242
_diffrn_reflns_theta_max 26.452
_diffrn_reflns_theta_min 1.762
_diffrn_source 'normal-focus sealed tube'
_exptl_absorpt_coefficient_mu 0.208
_exptl_absorpt_correction_T_max 0.7371
_exptl_absorpt_correction_T_min 0.6706
_exptl_absorpt_correction_type multi-scan
_exptl_absorpt_process_details
;
Absorption correction performed with SADABS program. This is based on the
method of Blessing: Blessing, R. H., Acta Crystallogr., Sect. A 1995, 51, 33.

SADABS: Area-Detector Absorption Correction. Bruker-AXS 
within SAINT+ package, v. 7.56a (2008).
;
_exptl_crystal_colour yellow
_exptl_crystal_density_diffrn 1.375
_exptl_crystal_description 'irregular needles'
_exptl_crystal_F_000 2544
_exptl_transmission_factor_max 0.7371
_exptl_transmission_factor_min 0.6706
_refine_diff_density_max 0.334
_refine_diff_density_min -0.379
_refine_diff_density_rms 0.077
_refine_ls_extinction_coef 0.0034(3)
_refine_ls_extinction_expression Fc^*^=kFc[1+0.001xFc^2^\l^3^/sin(2\q)]^-1/4^
_refine_ls_extinction_method 'SHELXL-2016/6 (Sheldrick 2016)'
_refine_ls_goodness_of_fit_ref 1.025
_refine_ls_hydrogen_treatment constr
_refine_ls_matrix_type full
_refine_ls_number_parameters 767
_refine_ls_number_reflns 12084
_refine_ls_number_restraints 0
_refine_ls_restrained_S_all 1.025
_refine_ls_R_factor_all 0.1373
_refine_ls_R_factor_gt 0.0648
_refine_ls_shift/su_max 0.001
_refine_ls_shift/su_mean 0.000
_refine_ls_structure_factor_coef Fsqd
_refine_ls_weighting_details 'w=1/[\s^2^(Fo^2^)+(0.0441P)^2^] where P=(Fo^2^+2Fc^2^)/3'
_refine_ls_weighting_scheme calc
_refine_ls_wR_factor_gt 0.1425
_refine_ls_wR_factor_ref 0.1761
_reflns_Friedel_coverage 0.000
_reflns_number_gt 6498
_reflns_number_total 12084
_reflns_threshold_expression 'I > 2\s(I)'
_cod_data_source_file ol7b00467_si_002.cif
_cod_data_source_block ccbenztriverd
_cod_database_code 1545969
_shelx_shelxl_version_number 2016/6
_shelx_space_group_comment
;
The symmetry employed for this shelxl refinement is uniquely defined
by the following loop, which should always be used as a source of
symmetry information in preference to the above space-group names.
They are only intended as comments.
;

loop_
_space_group_symop_operation_xyz
'x, y, z'
'-x, y+1/2, -z+1/2'
'-x, -y, -z'
'x, -y-1/2, z-1/2'

loop_
_atom_site_label
_atom_site_type_symbol
_atom_site_fract_x
_atom_site_fract_y
_atom_site_fract_z
_atom_site_U_iso_or_equiv
_atom_site_adp_type
_atom_site_occupancy
_atom_site_site_symmetry_order
_atom_site_calc_flag
_atom_site_refinement_flags_posn
_atom_site_refinement_flags_adp
S1 S 0.86335(4) 0.34863(3) 0.27966(10) 0.0266(2) Uani 1 1 d . .
F1 F 0.81725(10) 0.27553(7) 0.2776(3) 0.0512(6) Uani 1 1 d . .
O1 O 0.91996(9) 0.36102(7) 0.2456(3) 0.0293(6) Uani 1 1 d . .
N1 N 0.85487(11) 0.35271(8) 0.4836(3) 0.0245(7) Uani 1 1 d . .
C1 C 0.90725(14) 0.36047(11) 0.5988(4) 0.0254(8) Uani 1 1 d . .
S2 S 0.76008(4) 0.67157(3) 0.66062(11) 0.0311(2) Uani 1 1 d . .
F2 F 0.87278(11) 0.28673(7) 0.0769(3) 0.0512(6) Uani 1 1 d . .
O2 O 0.81276(10) 0.36159(7) 0.1745(3) 0.0306(6) Uani 1 1 d . .
N2 N 0.79962(12) 0.67614(8) 0.8443(3) 0.0263(7) Uani 1 1 d . .
C2 C 0.93447(16) 0.32813(12) 0.6863(4) 0.0322(9) Uani 1 1 d . .
H2 H 0.919888 0.301455 0.666560 0.039 Uiso 1 1 calc R U
S3 S 0.51071(4) 0.66782(3) 0.08856(12) 0.0361(3) Uani 1 1 d . .
F3 F 0.90909(9) 0.27627(6) 0.3389(3) 0.0400(5) Uani 1 1 d . .
O3 O 0.79272(10) 0.68166(8) 0.5197(3) 0.0360(6) Uani 1 1 d . .
N3 N 0.47485(12) 0.66910(9) 0.2574(3) 0.0310(7) Uani 1 1 d . .
C3 C 0.98295(16) 0.33449(12) 0.8025(4) 0.0348(9) Uani 1 1 d . .
H3 H 1.001776 0.312370 0.863031 0.042 Uiso 1 1 calc R U
F4 F 0.73660(10) 0.74911(7) 0.6748(3) 0.0548(6) Uani 1 1 d . .
O4 O 0.72534(11) 0.63587(8) 0.6580(3) 0.0394(7) Uani 1 1 d . .
C4 C 1.00366(16) 0.37385(12) 0.8294(4) 0.0358(9) Uani 1 1 d . .
H4 H 1.036394 0.378718 0.910524 0.043 Uiso 1 1 calc R U
F5 F 0.67509(11) 0.71388(8) 0.5152(3) 0.0650(7) Uani 1 1 d . .
O5 O 0.47574(11) 0.68117(8) -0.0629(3) 0.0377(7) Uani 1 1 d . .
C5 C 0.97671(15) 0.40597(12) 0.7382(4) 0.0318(9) Uani 1 1 d . .
H5 H 0.992292 0.432467 0.754636 0.038 Uiso 1 1 calc R U
F6 F 0.67647(10) 0.71090(8) 0.7913(3) 0.0651(8) Uani 1 1 d . .
O6 O 0.54451(12) 0.63205(9) 0.0885(4) 0.0537(8) Uani 1 1 d . .
C6 C 0.92690(15) 0.40023(11) 0.6221(4) 0.0265(8) Uani 1 1 d . .
F7 F 0.59671(12) 0.70973(9) -0.0002(4) 0.0902(10) Uani 1 1 d . .
C7 C 0.89797(15) 0.43467(10) 0.5272(4) 0.0256(8) Uani 1 1 d . .
F8 F 0.59547(14) 0.70432(12) 0.2740(5) 0.1194(14) Uani 1 1 d . .
C8 C 0.93693(16) 0.46977(11) 0.4895(5) 0.0361(9) Uani 1 1 d . .
H8A H 0.916136 0.487965 0.404748 0.054 Uiso 1 1 calc R U
H8B H 0.971610 0.459365 0.442210 0.054 Uiso 1 1 calc R U
H8C H 0.948210 0.484661 0.597078 0.054 Uiso 1 1 calc R U
F9 F 0.53783(11) 0.74475(8) 0.1305(3) 0.0665(8) Uani 1 1 d . .
C9 C 0.84111(14) 0.43822(11) 0.4750(4) 0.0260(8) Uani 1 1 d . .
H9 H 0.831906 0.462606 0.413110 0.031 Uiso 1 1 calc R U
C10 C 0.79027(15) 0.41276(11) 0.4925(4) 0.0265(8) Uani 1 1 d . .
C11 C 0.79814(14) 0.36835(11) 0.5460(4) 0.0266(8) Uani 1 1 d . .
C12 C 0.80501(15) 0.36584(11) 0.7457(4) 0.0312(9) Uani 1 1 d . .
H12A H 0.768597 0.373666 0.790286 0.047 Uiso 1 1 calc R U
H12B H 0.835881 0.384231 0.792169 0.047 Uiso 1 1 calc R U
H12C H 0.814926 0.338025 0.781683 0.047 Uiso 1 1 calc R U
C13 C 0.74880(15) 0.33999(12) 0.4812(4) 0.0334(9) Uani 1 1 d . .
H13A H 0.713568 0.347961 0.532226 0.050 Uiso 1 1 calc R U
H13B H 0.759041 0.312111 0.515306 0.050 Uiso 1 1 calc R U
H13C H 0.742089 0.341685 0.354386 0.050 Uiso 1 1 calc R U
C14 C 0.86548(16) 0.29385(12) 0.2426(5) 0.0346(9) Uani 1 1 d . .
C15 C 0.73669(15) 0.42931(11) 0.4683(4) 0.0316(9) Uani 1 1 d . .
H15 H 0.705068 0.411000 0.465949 0.038 Uiso 1 1 calc R U
C16 C 0.72197(15) 0.47263(12) 0.4451(4) 0.0321(9) Uani 1 1 d . .
C17 C 0.67553(16) 0.48448(13) 0.3287(5) 0.0410(10) Uani 1 1 d . .
H17 H 0.653111 0.464434 0.264677 0.049 Uiso 1 1 calc R U
C18 C 0.66119(17) 0.52552(14) 0.3040(5) 0.0448(11) Uani 1 1 d . .
H18 H 0.630014 0.533166 0.221593 0.054 Uiso 1 1 calc R U
C19 C 0.69271(18) 0.55482(13) 0.4003(5) 0.0438(11) Uani 1 1 d . .
H19 H 0.683367 0.582676 0.384249 0.053 Uiso 1 1 calc R U
C20 C 0.73762(17) 0.54329(13) 0.5194(5) 0.0447(11) Uani 1 1 d . .
H20 H 0.758921 0.563363 0.586510 0.054 Uiso 1 1 calc R U
C21 C 0.75224(16) 0.50294(12) 0.5429(5) 0.0360(9) Uani 1 1 d . .
H21 H 0.783258 0.495668 0.626492 0.043 Uiso 1 1 calc R U
C22 C 0.85491(14) 0.69571(11) 0.8366(4) 0.0264(8) Uani 1 1 d . .
C23 C 0.86086(15) 0.73610(11) 0.8819(4) 0.0288(9) Uani 1 1 d . .
H23 H 0.828651 0.750798 0.915549 0.035 Uiso 1 1 calc R U
C24 C 0.91381(16) 0.75509(11) 0.8781(4) 0.0317(9) Uani 1 1 d . .
H24 H 0.918109 0.782850 0.909255 0.038 Uiso 1 1 calc R U
C25 C 0.96066(15) 0.73334(11) 0.8286(4) 0.0326(9) Uani 1 1 d . .
H25 H 0.997253 0.746113 0.827174 0.039 Uiso 1 1 calc R U
C26 C 0.95388(15) 0.69277(11) 0.7810(4) 0.0302(9) Uani 1 1 d . .
H26 H 0.985885 0.678357 0.744318 0.036 Uiso 1 1 calc R U
C27 C 0.90111(15) 0.67286(11) 0.7861(4) 0.0274(8) Uani 1 1 d . .
C28 C 0.89425(15) 0.62962(11) 0.7348(4) 0.0281(8) Uani 1 1 d . .
C29 C 0.93100(15) 0.61541(11) 0.5948(4) 0.0345(9) Uani 1 1 d . .
H29A H 0.919169 0.588011 0.557559 0.052 Uiso 1 1 calc R U
H29B H 0.971822 0.615193 0.641170 0.052 Uiso 1 1 calc R U
H29C H 0.925690 0.633874 0.495282 0.052 Uiso 1 1 calc R U
C30 C 0.85992(14) 0.60242(11) 0.8045(4) 0.0273(8) Uani 1 1 d . .
H30 H 0.861362 0.576186 0.754587 0.033 Uiso 1 1 calc R U
C31 C 0.82080(15) 0.60507(11) 0.9416(4) 0.0278(8) Uani 1 1 d . .
C32 C 0.79574(15) 0.64578(10) 0.9918(4) 0.0278(8) Uani 1 1 d . .
C33 C 0.83435(16) 0.66257(11) 1.1492(4) 0.0332(9) Uani 1 1 d . .
H33A H 0.830363 0.645486 1.250811 0.050 Uiso 1 1 calc R U
H33B H 0.822438 0.690317 1.173278 0.050 Uiso 1 1 calc R U
H33C H 0.874799 0.662581 1.123453 0.050 Uiso 1 1 calc R U
C34 C 0.73372(15) 0.64398(12) 1.0421(5) 0.0386(10) Uani 1 1 d . .
H34A H 0.733050 0.628623 1.150205 0.058 Uiso 1 1 calc R U
H34B H 0.708798 0.630618 0.949455 0.058 Uiso 1 1 calc R U
H34C H 0.719606 0.671548 1.058766 0.058 Uiso 1 1 calc R U
C35 C 0.70955(18) 0.71372(13) 0.6624(5) 0.0422(10) Uani 1 1 d . .
C36 C 0.80728(16) 0.57136(11) 1.0278(4) 0.0330(9) Uani 1 1 d . .
H36 H 0.777878 0.574482 1.103656 0.040 Uiso 1 1 calc R U
C37 C 0.83205(16) 0.53044(11) 1.0200(4) 0.0307(9) Uani 1 1 d . .
C38 C 0.89070(16) 0.52364(11) 1.0060(4) 0.0340(9) Uani 1 1 d . .
H38 H 0.915921 0.546007 0.996485 0.041 Uiso 1 1 calc R U
C39 C 0.91244(17) 0.48453(12) 1.0060(4) 0.0390(10) Uani 1 1 d . .
H39 H 0.952423 0.480250 0.996384 0.047 Uiso 1 1 calc R U
C40 C 0.87614(17) 0.45171(12) 1.0198(4) 0.0361(9) Uani 1 1 d . .
H40 H 0.891242 0.424968 1.018907 0.043 Uiso 1 1 calc R U
C41 C 0.81848(17) 0.45765(12) 1.0348(4) 0.0382(10) Uani 1 1 d . .
H41 H 0.793699 0.435032 1.044127 0.046 Uiso 1 1 calc R U
C42 C 0.79620(17) 0.49671(12) 1.0365(4) 0.0358(10) Uani 1 1 d . .
H42 H 0.756319 0.500619 1.048883 0.043 Uiso 1 1 calc R U
C43 C 0.42096(15) 0.69130(11) 0.2330(4) 0.0295(9) Uani 1 1 d . .
C44 C 0.42016(18) 0.73117(12) 0.2879(4) 0.0373(10) Uani 1 1 d . .
H44 H 0.454390 0.743308 0.342273 0.045 Uiso 1 1 calc R U
C45 C 0.3695(2) 0.75330(13) 0.2637(5) 0.0464(11) Uani 1 1 d . .
H45 H 0.368712 0.780810 0.299593 0.056 Uiso 1 1 calc R U
C46 C 0.32018(19) 0.73494(13) 0.1868(5) 0.0463(11) Uani 1 1 d . .
H46 H 0.285053 0.749840 0.171401 0.056 Uiso 1 1 calc R U
C47 C 0.32113(17) 0.69514(13) 0.1318(5) 0.0396(10) Uani 1 1 d . .
H47 H 0.286737 0.683362 0.076814 0.047 Uiso 1 1 calc R U
C48 C 0.37169(15) 0.67170(11) 0.1553(4) 0.0292(9) Uani 1 1 d . .
C49 C 0.37289(16) 0.62938(12) 0.0941(4) 0.0333(9) Uani 1 1 d . .
C50 C 0.33117(18) 0.61959(13) -0.0634(5) 0.0476(11) Uani 1 1 d . .
H50A H 0.334918 0.590943 -0.093627 0.071 Uiso 1 1 calc R U
H50B H 0.340089 0.636491 -0.161284 0.071 Uiso 1 1 calc R U
H50C H 0.291507 0.624999 -0.037065 0.071 Uiso 1 1 calc R U
C51 C 0.40782(16) 0.59927(12) 0.1587(4) 0.0342(9) Uani 1 1 d . .
H51 H 0.400143 0.574327 0.099529 0.041 Uiso 1 1 calc R U
C52 C 0.45499(17) 0.59602(12) 0.2992(4) 0.0352(9) Uani 1 1 d . .
C53 C 0.47822(17) 0.63406(12) 0.3903(4) 0.0382(10) Uani 1 1 d . .
C54 C 0.43910(19) 0.64587(13) 0.5312(4) 0.0511(12) Uani 1 1 d . .
H54A H 0.443416 0.625912 0.625337 0.077 Uiso 1 1 calc R U
H54B H 0.398696 0.646516 0.480747 0.077 Uiso 1 1 calc R U
H54C H 0.450263 0.672710 0.577264 0.077 Uiso 1 1 calc R U
C55 C 0.54027(19) 0.63138(14) 0.4756(5) 0.0559(12) Uani 1 1 d . .
H55A H 0.542210 0.611619 0.570533 0.084 Uiso 1 1 calc R U
H55B H 0.552543 0.657997 0.521786 0.084 Uiso 1 1 calc R U
H55C H 0.565880 0.622792 0.389349 0.084 Uiso 1 1 calc R U
C56 C 0.5626(2) 0.70881(16) 0.1285(6) 0.0566(13) Uani 1 1 d . .
C57 C 0.47723(18) 0.55925(12) 0.3451(5) 0.0422(10) Uani 1 1 d . .
H57 H 0.510241 0.559105 0.428147 0.051 Uiso 1 1 calc R U
C58 C 0.45616(18) 0.51961(12) 0.2812(4) 0.0379(10) Uani 1 1 d . .
C59 C 0.39810(19) 0.50819(13) 0.2684(5) 0.0459(11) Uani 1 1 d . .
H59 H 0.370400 0.526693 0.304664 0.055 Uiso 1 1 calc R U
C60 C 0.3796(2) 0.47078(14) 0.2045(5) 0.0508(12) Uani 1 1 d . .
H60 H 0.339764 0.463806 0.198527 0.061 Uiso 1 1 calc R U
C61 C 0.41899(19) 0.44357(13) 0.1494(5) 0.0442(11) Uani 1 1 d . .
H61 H 0.406405 0.418042 0.103228 0.053 Uiso 1 1 calc R U
C62 C 0.4763(2) 0.45373(13) 0.1621(5) 0.0491(12) Uani 1 1 d . .
H62 H 0.503563 0.435089 0.124088 0.059 Uiso 1 1 calc R U
C63 C 0.4951(2) 0.49060(13) 0.2291(5) 0.0474(11) Uani 1 1 d . .
H63 H 0.535328 0.496556 0.240319 0.057 Uiso 1 1 calc R U

loop_
_atom_site_aniso_label
_atom_site_aniso_U_11
_atom_site_aniso_U_22
_atom_site_aniso_U_33
_atom_site_aniso_U_23
_atom_site_aniso_U_13
_atom_site_aniso_U_12
S1 0.0306(5) 0.0286(5) 0.0202(4) 0.0000(4) 0.0014(4) -0.0011(4)
F1 0.0451(14) 0.0371(14) 0.0732(16) -0.0138(12) 0.0153(12) -0.0137(12)
O1 0.0269(14) 0.0351(16) 0.0260(12) 0.0015(10) 0.0032(10) -0.0020(11)
N1 0.0248(16) 0.0298(18) 0.0186(13) -0.0007(12) 0.0003(12) -0.0006(13)
C1 0.025(2) 0.030(2) 0.0207(16) -0.0012(15) -0.0018(15) 0.0002(16)
S2 0.0333(5) 0.0362(6) 0.0235(4) -0.0006(4) 0.0005(4) 0.0018(4)
F2 0.0795(18) 0.0425(15) 0.0309(11) -0.0132(10) 0.0026(11) 0.0017(13)
O2 0.0295(14) 0.0397(16) 0.0212(11) 0.0014(10) -0.0051(10) 0.0021(12)
N2 0.0282(17) 0.0315(18) 0.0190(13) 0.0024(12) 0.0014(12) 0.0034(14)
C2 0.041(2) 0.032(2) 0.0231(17) 0.0037(16) -0.0013(17) -0.0010(18)
S3 0.0327(6) 0.0414(7) 0.0345(5) -0.0003(4) 0.0044(4) 0.0014(5)
F3 0.0502(14) 0.0283(13) 0.0409(12) 0.0028(10) 0.0022(11) 0.0057(11)
O3 0.0412(15) 0.0488(18) 0.0185(11) 0.0012(11) 0.0051(11) -0.0019(13)
N3 0.0338(18) 0.0340(19) 0.0240(15) 0.0019(13) -0.0022(13) 0.0023(15)
C3 0.041(2) 0.037(3) 0.0249(18) -0.0001(17) -0.0023(17) 0.0104(19)
F4 0.0536(16) 0.0356(16) 0.0726(16) 0.0018(12) -0.0058(13) 0.0056(13)
O4 0.0388(16) 0.0376(17) 0.0406(14) -0.0029(12) -0.0012(12) -0.0045(13)
C4 0.036(2) 0.044(3) 0.0260(18) -0.0039(18) -0.0059(17) 0.004(2)
F5 0.0591(17) 0.0666(19) 0.0619(16) 0.0019(13) -0.0301(14) 0.0161(14)
O5 0.0411(16) 0.0491(18) 0.0226(12) -0.0004(11) 0.0019(11) 0.0009(13)
C5 0.032(2) 0.035(2) 0.0280(18) -0.0074(17) -0.0001(16) -0.0027(18)
F6 0.0542(16) 0.0720(19) 0.0733(17) 0.0119(14) 0.0268(14) 0.0266(14)
O6 0.0507(19) 0.050(2) 0.0625(18) 0.0062(15) 0.0165(15) 0.0172(15)
C6 0.030(2) 0.029(2) 0.0205(16) -0.0035(15) 0.0036(15) -0.0046(17)
F7 0.0595(19) 0.083(2) 0.136(3) 0.0111(19) 0.0470(19) -0.0107(16)
C7 0.031(2) 0.024(2) 0.0221(17) -0.0017(15) 0.0006(15) -0.0025(16)
F8 0.092(3) 0.134(3) 0.117(3) 0.052(2) -0.066(2) -0.062(2)
C8 0.034(2) 0.034(2) 0.040(2) 0.0047(17) 0.0026(18) -0.0023(18)
F9 0.0670(19) 0.0514(19) 0.0824(18) -0.0118(14) 0.0147(15) -0.0215(15)
C9 0.028(2) 0.027(2) 0.0230(16) 0.0016(15) 0.0036(15) 0.0029(16)
C10 0.030(2) 0.032(2) 0.0187(16) -0.0022(15) 0.0051(14) -0.0043(17)
C11 0.024(2) 0.033(2) 0.0228(16) 0.0002(15) 0.0008(15) -0.0020(16)
C12 0.035(2) 0.039(2) 0.0199(16) 0.0008(15) 0.0047(16) -0.0014(18)
C13 0.031(2) 0.044(3) 0.0258(18) 0.0020(16) 0.0021(16) -0.0051(18)
C14 0.034(2) 0.037(3) 0.032(2) -0.0030(17) 0.0042(18) -0.0009(19)
C15 0.029(2) 0.037(2) 0.0291(18) -0.0064(16) 0.0029(16) -0.0063(18)
C16 0.029(2) 0.042(3) 0.0255(18) -0.0022(17) 0.0041(16) 0.0039(19)
C17 0.032(2) 0.057(3) 0.034(2) -0.0043(19) 0.0048(18) 0.003(2)
C18 0.035(2) 0.061(3) 0.038(2) 0.006(2) 0.0037(19) 0.017(2)
C19 0.045(3) 0.042(3) 0.045(2) 0.002(2) 0.006(2) 0.004(2)
C20 0.042(3) 0.044(3) 0.048(2) -0.007(2) 0.004(2) 0.004(2)
C21 0.032(2) 0.040(3) 0.035(2) -0.0088(18) 0.0016(17) 0.0057(19)
C22 0.027(2) 0.036(2) 0.0157(15) 0.0014(15) 0.0001(14) -0.0015(17)
C23 0.036(2) 0.034(2) 0.0164(16) -0.0007(15) 0.0005(15) 0.0007(18)
C24 0.041(2) 0.030(2) 0.0229(17) 0.0004(15) -0.0044(16) 0.0011(18)
C25 0.031(2) 0.038(3) 0.0271(18) 0.0051(17) -0.0047(16) -0.0035(18)
C26 0.028(2) 0.039(2) 0.0241(17) 0.0056(16) 0.0014(15) 0.0042(18)
C27 0.033(2) 0.031(2) 0.0178(16) 0.0033(15) 0.0035(15) 0.0017(17)
C28 0.033(2) 0.028(2) 0.0234(17) -0.0022(15) 0.0035(16) 0.0028(17)
C29 0.036(2) 0.038(2) 0.0308(19) -0.0051(17) 0.0094(17) -0.0005(18)
C30 0.028(2) 0.030(2) 0.0239(17) -0.0019(15) -0.0004(15) 0.0053(17)
C31 0.032(2) 0.029(2) 0.0227(16) 0.0018(15) 0.0030(15) 0.0005(17)
C32 0.034(2) 0.026(2) 0.0240(17) 0.0037(15) 0.0068(15) 0.0042(16)
C33 0.043(2) 0.037(2) 0.0197(17) 0.0018(15) 0.0027(16) 0.0059(18)
C34 0.034(2) 0.044(3) 0.040(2) 0.0089(18) 0.0136(18) 0.0086(19)
C35 0.041(3) 0.052(3) 0.033(2) 0.0015(19) -0.0024(19) 0.006(2)
C36 0.038(2) 0.034(2) 0.0273(18) -0.0001(16) 0.0061(17) -0.0004(18)
C37 0.041(2) 0.031(2) 0.0199(17) 0.0025(15) 0.0019(16) 0.0017(18)
C38 0.039(2) 0.032(2) 0.0305(19) 0.0050(17) 0.0004(17) -0.0033(19)
C39 0.044(3) 0.038(3) 0.034(2) 0.0012(18) 0.0029(18) 0.003(2)
C40 0.050(3) 0.032(2) 0.0253(18) -0.0008(16) 0.0016(18) -0.002(2)
C41 0.052(3) 0.031(2) 0.031(2) 0.0059(17) 0.0046(19) -0.007(2)
C42 0.045(2) 0.036(3) 0.0280(18) 0.0052(17) 0.0105(17) -0.003(2)
C43 0.033(2) 0.035(2) 0.0200(16) -0.0011(16) 0.0011(15) 0.0037(18)
C44 0.052(3) 0.039(3) 0.0214(18) -0.0006(17) 0.0053(18) -0.002(2)
C45 0.069(3) 0.035(3) 0.038(2) -0.0021(19) 0.022(2) 0.008(2)
C46 0.048(3) 0.045(3) 0.050(2) 0.009(2) 0.027(2) 0.011(2)
C47 0.036(2) 0.047(3) 0.036(2) 0.0102(19) 0.0080(18) 0.001(2)
C48 0.031(2) 0.035(2) 0.0218(17) 0.0036(16) 0.0049(15) 0.0016(18)
C49 0.035(2) 0.035(2) 0.0293(19) 0.0017(17) -0.0015(17) 0.0024(19)
C50 0.049(3) 0.051(3) 0.040(2) 0.002(2) -0.013(2) -0.001(2)
C51 0.046(2) 0.031(2) 0.0259(18) -0.0051(16) 0.0016(17) -0.0035(19)
C52 0.044(2) 0.037(3) 0.0243(18) 0.0029(17) 0.0031(17) 0.001(2)
C53 0.046(3) 0.040(3) 0.0267(19) 0.0016(17) -0.0063(17) 0.000(2)
C54 0.085(3) 0.049(3) 0.0188(18) -0.0015(18) 0.002(2) -0.001(2)
C55 0.061(3) 0.051(3) 0.049(3) 0.010(2) -0.023(2) -0.005(2)
C56 0.038(3) 0.068(4) 0.062(3) 0.014(3) -0.004(2) -0.015(3)
C57 0.053(3) 0.039(3) 0.033(2) 0.0074(19) -0.0022(19) 0.003(2)
C58 0.049(3) 0.037(3) 0.0274(19) 0.0111(17) 0.0017(18) 0.002(2)
C59 0.061(3) 0.039(3) 0.040(2) 0.0040(19) 0.017(2) 0.004(2)
C60 0.051(3) 0.053(3) 0.049(2) 0.009(2) 0.015(2) -0.003(2)
C61 0.063(3) 0.038(3) 0.033(2) 0.0080(18) 0.011(2) 0.000(2)
C62 0.061(3) 0.036(3) 0.052(3) 0.007(2) 0.014(2) 0.011(2)
C63 0.049(3) 0.042(3) 0.051(2) 0.011(2) 0.006(2) 0.007(2)

loop_
_atom_type_symbol
_atom_type_description
_atom_type_scat_dispersion_real
_atom_type_scat_dispersion_imag
_atom_type_scat_source
C C 0.0033 0.0016 'International Tables Vol C Tables 4.2.6.8 and 6.1.1.4'
H H 0.0000 0.0000 'International Tables Vol C Tables 4.2.6.8 and 6.1.1.4'
N N 0.0061 0.0033 'International Tables Vol C Tables 4.2.6.8 and 6.1.1.4'
O O 0.0106 0.0060 'International Tables Vol C Tables 4.2.6.8 and 6.1.1.4'
F F 0.0171 0.0103 'International Tables Vol C Tables 4.2.6.8 and 6.1.1.4'
S S 0.1246 0.1234 'International Tables Vol C Tables 4.2.6.8 and 6.1.1.4'

loop_
_geom_angle_atom_site_label_1
_geom_angle_atom_site_label_2
_geom_angle_atom_site_label_3
_geom_angle
O2 S1 O1 122.03(14)
O2 S1 N1 111.00(13)
O1 S1 N1 111.22(14)
O2 S1 C14 103.89(16)
O1 S1 C14 102.35(15)
N1 S1 C14 104.07(15)
C1 N1 C11 116.0(2)
C1 N1 S1 115.86(19)
C11 N1 S1 121.8(2)
C2 C1 C6 122.4(3)
C2 C1 N1 118.5(3)
C6 C1 N1 119.1(3)
O4 S2 O3 121.63(15)
O4 S2 N2 111.04(15)
O3 S2 N2 110.52(14)
O4 S2 C35 105.46(18)
O3 S2 C35 102.70(16)
N2 S2 C35 103.37(16)
C22 N2 C32 116.3(3)
C22 N2 S2 115.68(19)
C32 N2 S2 121.6(2)
C1 C2 C3 120.2(4)
C1 C2 H2 119.9
C3 C2 H2 119.9
O6 S3 O5 121.74(17)
O6 S3 N3 110.60(16)
O5 S3 N3 111.00(15)
O6 S3 C56 105.2(2)
O5 S3 C56 102.88(19)
N3 S3 C56 103.27(19)
C43 N3 C53 116.8(3)
C43 N3 S3 114.6(2)
C53 N3 S3 121.5(2)
C2 C3 C4 119.0(4)
C2 C3 H3 120.5
C4 C3 H3 120.5
C5 C4 C3 120.3(4)
C5 C4 H4 119.8
C3 C4 H4 119.8
C4 C5 C6 121.5(4)
C4 C5 H5 119.2
C6 C5 H5 119.2
C1 C6 C5 116.6(3)
C1 C6 C7 122.2(3)
C5 C6 C7 121.2(3)
C9 C7 C6 126.8(3)
C9 C7 C8 117.5(3)
C6 C7 C8 115.6(3)
C7 C8 H8A 109.5
C7 C8 H8B 109.5
H8A C8 H8B 109.5
C7 C8 H8C 109.5
H8A C8 H8C 109.5
H8B C8 H8C 109.5
C7 C9 C10 134.2(3)
C7 C9 H9 112.9
C10 C9 H9 112.9
C15 C10 C9 119.6(3)
C15 C10 C11 120.5(3)
C9 C10 C11 119.9(3)
C13 C11 C10 115.7(3)
C13 C11 N1 109.3(3)
C10 C11 N1 108.6(2)
C13 C11 C12 107.2(3)
C10 C11 C12 108.7(3)
N1 C11 C12 107.0(3)
C11 C12 H12A 109.5
C11 C12 H12B 109.5
H12A C12 H12B 109.5
C11 C12 H12C 109.5
H12A C12 H12C 109.5
H12B C12 H12C 109.5
C11 C13 H13A 109.5
C11 C13 H13B 109.5
H13A C13 H13B 109.5
C11 C13 H13C 109.5
H13A C13 H13C 109.5
H13B C13 H13C 109.5
F1 C14 F3 107.4(3)
F1 C14 F2 108.0(3)
F3 C14 F2 107.4(3)
F1 C14 S1 112.4(2)
F3 C14 S1 112.0(3)
F2 C14 S1 109.5(2)
C10 C15 C16 127.2(3)
C10 C15 H15 116.4
C16 C15 H15 116.4
C17 C16 C21 117.6(4)
C17 C16 C15 120.4(4)
C21 C16 C15 121.9(3)
C16 C17 C18 121.2(4)
C16 C17 H17 119.4
C18 C17 H17 119.4
C19 C18 C17 119.7(4)
C19 C18 H18 120.2
C17 C18 H18 120.2
C20 C19 C18 119.5(4)
C20 C19 H19 120.3
C18 C19 H19 120.3
C19 C20 C21 121.0(4)
C19 C20 H20 119.5
C21 C20 H20 119.5
C20 C21 C16 120.9(4)
C20 C21 H21 119.5
C16 C21 H21 119.5
C23 C22 C27 122.1(3)
C23 C22 N2 119.2(3)
C27 C22 N2 118.7(3)
C22 C23 C24 119.9(3)
C22 C23 H23 120.1
C24 C23 H23 120.1
C23 C24 C25 119.6(4)
C23 C24 H24 120.2
C25 C24 H24 120.2
C24 C25 C26 119.9(3)
C24 C25 H25 120.1
C26 C25 H25 120.1
C25 C26 C27 121.4(3)
C25 C26 H26 119.3
C27 C26 H26 119.3
C26 C27 C22 117.1(3)
C26 C27 C28 121.1(3)
C22 C27 C28 121.9(3)
C30 C28 C27 125.8(3)
C30 C28 C29 118.5(3)
C27 C28 C29 115.7(3)
C28 C29 H29A 109.5
C28 C29 H29B 109.5
H29A C29 H29B 109.5
C28 C29 H29C 109.5
H29A C29 H29C 109.5
H29B C29 H29C 109.5
C28 C30 C31 133.1(3)
C28 C30 H30 113.4
C31 C30 H30 113.4
C36 C31 C30 120.0(3)
C36 C31 C32 119.0(3)
C30 C31 C32 121.0(3)
N2 C32 C31 109.5(2)
N2 C32 C34 110.1(3)
C31 C32 C34 115.0(3)
N2 C32 C33 106.4(3)
C31 C32 C33 108.1(3)
C34 C32 C33 107.5(3)
C32 C33 H33A 109.5
C32 C33 H33B 109.5
H33A C33 H33B 109.5
C32 C33 H33C 109.5
H33A C33 H33C 109.5
H33B C33 H33C 109.5
C32 C34 H34A 109.5
C32 C34 H34B 109.5
H34A C34 H34B 109.5
C32 C34 H34C 109.5
H34A C34 H34C 109.5
H34B C34 H34C 109.5
F6 C35 F5 107.6(3)
F6 C35 F4 108.3(3)
F5 C35 F4 107.4(3)
F6 C35 S2 112.1(3)
F5 C35 S2 109.3(3)
F4 C35 S2 111.9(3)
C31 C36 C37 128.6(3)
C31 C36 H36 115.7
C37 C36 H36 115.7
C38 C37 C42 118.2(3)
C38 C37 C36 122.6(3)
C42 C37 C36 119.1(3)
C39 C38 C37 120.6(4)
C39 C38 H38 119.7
C37 C38 H38 119.7
C40 C39 C38 120.3(4)
C40 C39 H39 119.9
C38 C39 H39 119.9
C41 C40 C39 120.2(4)
C41 C40 H40 119.9
C39 C40 H40 119.9
C40 C41 C42 120.1(4)
C40 C41 H41 119.9
C42 C41 H41 119.9
C41 C42 C37 120.6(4)
C41 C42 H42 119.7
C37 C42 H42 119.7
C44 C43 C48 122.5(3)
C44 C43 N3 118.7(3)
C48 C43 N3 118.9(3)
C45 C44 C43 119.9(4)
C45 C44 H44 120.0
C43 C44 H44 120.0
C46 C45 C44 119.1(4)
C46 C45 H45 120.5
C44 C45 H45 120.5
C45 C46 C47 120.9(4)
C45 C46 H46 119.6
C47 C46 H46 119.6
C46 C47 C48 121.6(4)
C46 C47 H47 119.2
C48 C47 H47 119.2
C43 C48 C47 116.1(3)
C43 C48 C49 122.4(3)
C47 C48 C49 121.5(4)
C51 C49 C48 127.5(3)
C51 C49 C50 117.0(3)
C48 C49 C50 115.4(3)
C49 C50 H50A 109.5
C49 C50 H50B 109.5
H50A C50 H50B 109.5
C49 C50 H50C 109.5
H50A C50 H50C 109.5
H50B C50 H50C 109.5
C49 C51 C52 134.9(4)
C49 C51 H51 112.6
C52 C51 H51 112.6
C57 C52 C51 119.8(4)
C57 C52 C53 120.9(4)
C51 C52 C53 119.3(3)
C52 C53 C55 115.5(3)
C52 C53 C54 109.4(3)
C55 C53 C54 107.9(3)
C52 C53 N3 108.6(3)
C55 C53 N3 108.3(3)
C54 C53 N3 106.8(3)
C53 C54 H54A 109.5
C53 C54 H54B 109.5
H54A C54 H54B 109.5
C53 C54 H54C 109.5
H54A C54 H54C 109.5
H54B C54 H54C 109.5
C53 C55 H55A 109.5
C53 C55 H55B 109.5
H55A C55 H55B 109.5
C53 C55 H55C 109.5
H55A C55 H55C 109.5
H55B C55 H55C 109.5
F8 C56 F9 108.0(4)
F8 C56 F7 107.8(4)
F9 C56 F7 106.3(4)
F8 C56 S3 112.5(3)
F9 C56 S3 112.9(3)
F7 C56 S3 108.9(3)
C52 C57 C58 127.3(4)
C52 C57 H57 116.3
C58 C57 H57 116.3
C59 C58 C63 116.2(4)
C59 C58 C57 123.6(4)
C63 C58 C57 120.2(4)
C60 C59 C58 122.1(4)
C60 C59 H59 119.0
C58 C59 H59 119.0
C61 C60 C59 120.0(4)
C61 C60 H60 120.0
C59 C60 H60 120.0
C62 C61 C60 119.4(4)
C62 C61 H61 120.3
C60 C61 H61 120.3
C61 C62 C63 120.9(4)
C61 C62 H62 119.6
C63 C62 H62 119.6
C62 C63 C58 121.4(4)
C62 C63 H63 119.3
C58 C63 H63 119.3

loop_
_geom_bond_atom_site_label_1
_geom_bond_atom_site_label_2
_geom_bond_distance
S1 O2 1.427(2)
S1 O1 1.427(2)
S1 N1 1.617(2)
S1 C14 1.832(4)
F1 C14 1.325(4)
N1 C1 1.457(4)
N1 C11 1.538(4)
C1 C2 1.382(5)
C1 C6 1.395(5)
S2 O4 1.427(3)
S2 O3 1.429(2)
S2 N2 1.620(3)
S2 C35 1.821(4)
F2 C14 1.331(4)
N2 C22 1.445(4)
N2 C32 1.529(4)
C2 C3 1.385(5)
C2 H2 0.9500
S3 O6 1.418(3)
S3 O5 1.428(3)
S3 N3 1.619(3)
S3 C56 1.817(5)
F3 C14 1.329(4)
N3 C43 1.447(4)
N3 C53 1.545(5)
C3 C4 1.394(5)
C3 H3 0.9500
F4 C35 1.325(5)
C4 C5 1.388(5)
C4 H4 0.9500
F5 C35 1.325(4)
C5 C6 1.405(5)
C5 H5 0.9500
F6 C35 1.323(4)
C6 C7 1.478(5)
F7 C56 1.335(5)
C7 C9 1.347(5)
C7 C8 1.516(5)
F8 C56 1.305(5)
C8 H8A 0.9800
C8 H8B 0.9800
C8 H8C 0.9800
F9 C56 1.319(5)
C9 C10 1.467(5)
C9 H9 0.9500
C10 C15 1.355(5)
C10 C11 1.529(5)
C11 C13 1.525(5)
C11 C12 1.540(4)
C12 H12A 0.9800
C12 H12B 0.9800
C12 H12C 0.9800
C13 H13A 0.9800
C13 H13B 0.9800
C13 H13C 0.9800
C15 C16 1.477(5)
C15 H15 0.9500
C16 C17 1.391(5)
C16 C21 1.400(5)
C17 C18 1.403(6)
C17 H17 0.9500
C18 C19 1.385(6)
C18 H18 0.9500
C19 C20 1.375(5)
C19 H19 0.9500
C20 C21 1.382(5)
C20 H20 0.9500
C21 H21 0.9500
C22 C23 1.382(5)
C22 C27 1.399(5)
C23 C24 1.384(5)
C23 H23 0.9500
C24 C25 1.390(5)
C24 H24 0.9500
C25 C26 1.393(5)
C25 H25 0.9500
C26 C27 1.395(5)
C26 H26 0.9500
C27 C28 1.485(5)
C28 C30 1.349(5)
C28 C29 1.520(4)
C29 H29A 0.9800
C29 H29B 0.9800
C29 H29C 0.9800
C30 C31 1.468(4)
C30 H30 0.9500
C31 C36 1.351(5)
C31 C32 1.530(5)
C32 C34 1.531(5)
C32 C33 1.541(5)
C33 H33A 0.9800
C33 H33B 0.9800
C33 H33C 0.9800
C34 H34A 0.9800
C34 H34B 0.9800
C34 H34C 0.9800
C36 C37 1.472(5)
C36 H36 0.9500
C37 C38 1.396(5)
C37 C42 1.404(5)
C38 C39 1.386(5)
C38 H38 0.9500
C39 C40 1.384(5)
C39 H39 0.9500
C40 C41 1.370(5)
C40 H40 0.9500
C41 C42 1.389(5)
C41 H41 0.9500
C42 H42 0.9500
C43 C44 1.384(5)
C43 C48 1.397(5)
C44 C45 1.382(5)
C44 H44 0.9500
C45 C46 1.378(6)
C45 H45 0.9500
C46 C47 1.382(5)
C46 H46 0.9500
C47 C48 1.403(5)
C47 H47 0.9500
C48 C49 1.476(5)
C49 C51 1.347(5)
C49 C50 1.514(5)
C50 H50A 0.9800
C50 H50B 0.9800
C50 H50C 0.9800
C51 C52 1.468(5)
C51 H51 0.9500
C52 C57 1.353(5)
C52 C53 1.513(5)
C53 C55 1.527(5)
C53 C54 1.539(5)
C54 H54A 0.9800
C54 H54B 0.9800
C54 H54C 0.9800
C55 H55A 0.9800
C55 H55B 0.9800
C55 H55C 0.9800
C57 C58 1.465(5)
C57 H57 0.9500
C58 C59 1.395(6)
C58 C63 1.404(5)
C59 C60 1.382(6)
C59 H59 0.9500
C60 C61 1.380(6)
C60 H60 0.9500
C61 C62 1.368(6)
C61 H61 0.9500
C62 C63 1.376(6)
C62 H62 0.9500
C63 H63 0.9500

loop_
_geom_torsion_atom_site_label_1
_geom_torsion_atom_site_label_2
_geom_torsion_atom_site_label_3
_geom_torsion_atom_site_label_4
_geom_torsion
O2 S1 N1 C1 -150.3(2)
O1 S1 N1 C1 -11.0(3)
C14 S1 N1 C1 98.5(3)
O2 S1 N1 C11 0.6(3)
O1 S1 N1 C11 139.9(2)
C14 S1 N1 C11 -110.6(3)
C11 N1 C1 C2 109.3(3)
S1 N1 C1 C2 -98.1(3)
C11 N1 C1 C6 -68.4(3)
S1 N1 C1 C6 84.3(3)
O4 S2 N2 C22 148.5(2)
O3 S2 N2 C22 10.4(3)
C35 S2 N2 C22 -98.9(3)
O4 S2 N2 C32 -2.4(3)
O3 S2 N2 C32 -140.4(2)
C35 S2 N2 C32 110.3(3)
C6 C1 C2 C3 0.3(5)
N1 C1 C2 C3 -177.2(3)
O6 S3 N3 C43 -151.4(3)
O5 S3 N3 C43 -13.1(3)
C56 S3 N3 C43 96.5(3)
O6 S3 N3 C53 -1.8(3)
O5 S3 N3 C53 136.5(3)
C56 S3 N3 C53 -113.9(3)
C1 C2 C3 C4 -0.1(5)
C2 C3 C4 C5 -1.3(5)
C3 C4 C5 C6 2.5(5)
C2 C1 C6 C5 0.8(4)
N1 C1 C6 C5 178.3(2)
C2 C1 C6 C7 179.4(3)
N1 C1 C6 C7 -3.0(4)
C4 C5 C6 C1 -2.2(4)
C4 C5 C6 C7 179.2(3)
C1 C6 C7 C9 32.0(5)
C5 C6 C7 C9 -149.4(3)
C1 C6 C7 C8 -149.5(3)
C5 C6 C7 C8 29.1(4)
C6 C7 C9 C10 1.6(6)
C8 C7 C9 C10 -176.9(3)
C7 C9 C10 C15 161.7(3)
C7 C9 C10 C11 -15.5(5)
C15 C10 C11 C13 30.7(4)
C9 C10 C11 C13 -152.1(3)
C15 C10 C11 N1 154.0(3)
C9 C10 C11 N1 -28.8(4)
C15 C10 C11 C12 -89.9(4)
C9 C10 C11 C12 87.3(3)
C1 N1 C11 C13 -147.8(3)
S1 N1 C11 C13 61.3(3)
C1 N1 C11 C10 85.1(3)
S1 N1 C11 C10 -65.8(3)
C1 N1 C11 C12 -32.1(4)
S1 N1 C11 C12 177.0(2)
O2 S1 C14 F1 -55.9(3)
O1 S1 C14 F1 176.3(3)
N1 S1 C14 F1 60.4(3)
O2 S1 C14 F3 -176.9(2)
O1 S1 C14 F3 55.3(2)
N1 S1 C14 F3 -60.6(2)
O2 S1 C14 F2 64.1(3)
O1 S1 C14 F2 -63.7(3)
N1 S1 C14 F2 -179.6(2)
C9 C10 C15 C16 -8.0(5)
C11 C10 C15 C16 169.2(3)
C10 C15 C16 C17 141.7(4)
C10 C15 C16 C21 -40.9(5)
C21 C16 C17 C18 2.9(5)
C15 C16 C17 C18 -179.5(3)
C16 C17 C18 C19 -1.8(5)
C17 C18 C19 C20 -0.2(5)
C18 C19 C20 C21 0.8(5)
C19 C20 C21 C16 0.5(5)
C17 C16 C21 C20 -2.3(5)
C15 C16 C21 C20 -179.8(3)
C32 N2 C22 C23 -107.7(3)
S2 N2 C22 C23 99.9(3)
C32 N2 C22 C27 71.2(4)
S2 N2 C22 C27 -81.2(3)
C27 C22 C23 C24 0.0(5)
N2 C22 C23 C24 178.9(3)
C22 C23 C24 C25 0.0(5)
C23 C24 C25 C26 0.8(5)
C24 C25 C26 C27 -1.7(5)
C25 C26 C27 C22 1.7(5)
C25 C26 C27 C28 179.9(3)
C23 C22 C27 C26 -0.8(5)
N2 C22 C27 C26 -179.7(3)
C23 C22 C27 C28 -179.0(3)
N2 C22 C27 C28 2.1(4)
C26 C27 C28 C30 146.5(4)
C22 C27 C28 C30 -35.3(5)
C26 C27 C28 C29 -31.6(5)
C22 C27 C28 C29 146.5(3)
C27 C28 C30 C31 0.1(6)
C29 C28 C30 C31 178.2(3)
C28 C30 C31 C36 -156.6(4)
C28 C30 C31 C32 22.1(6)
C22 N2 C32 C31 -81.3(3)
S2 N2 C32 C31 69.4(3)
C22 N2 C32 C34 151.4(3)
S2 N2 C32 C34 -57.9(3)
C22 N2 C32 C33 35.3(3)
S2 N2 C32 C33 -174.1(2)
C36 C31 C32 N2 -161.4(3)
C30 C31 C32 N2 19.8(4)
C36 C31 C32 C34 -36.9(5)
C30 C31 C32 C34 144.3(3)
C36 C31 C32 C33 83.1(4)
C30 C31 C32 C33 -95.6(3)
O4 S2 C35 F6 54.5(3)
O3 S2 C35 F6 -177.2(3)
N2 S2 C35 F6 -62.1(3)
O4 S2 C35 F5 -64.7(3)
O3 S2 C35 F5 63.6(3)
N2 S2 C35 F5 178.6(3)
O4 S2 C35 F4 176.4(2)
O3 S2 C35 F4 -55.2(3)
N2 S2 C35 F4 59.8(3)
C30 C31 C36 C37 8.1(6)
C32 C31 C36 C37 -170.6(3)
C31 C36 C37 C38 37.8(6)
C31 C36 C37 C42 -145.7(4)
C42 C37 C38 C39 0.9(5)
C36 C37 C38 C39 177.4(3)
C37 C38 C39 C40 0.0(5)
C38 C39 C40 C41 -0.4(5)
C39 C40 C41 C42 -0.1(5)
C40 C41 C42 C37 1.0(5)
C38 C37 C42 C41 -1.4(5)
C36 C37 C42 C41 -178.1(3)
C53 N3 C43 C44 111.9(3)
S3 N3 C43 C44 -97.0(3)
C53 N3 C43 C48 -67.9(4)
S3 N3 C43 C48 83.2(3)
C48 C43 C44 C45 -1.2(5)
N3 C43 C44 C45 178.9(3)
C43 C44 C45 C46 0.9(5)
C44 C45 C46 C47 -1.0(5)
C45 C46 C47 C48 1.4(5)
C44 C43 C48 C47 1.5(4)
N3 C43 C48 C47 -178.6(3)
C44 C43 C48 C49 178.9(3)
N3 C43 C48 C49 -1.2(4)
C46 C47 C48 C43 -1.6(5)
C46 C47 C48 C49 -179.0(3)
C43 C48 C49 C51 29.9(5)
C47 C48 C49 C51 -152.9(3)
C43 C48 C49 C50 -147.9(3)
C47 C48 C49 C50 29.4(4)
C48 C49 C51 C52 -1.3(6)
C50 C49 C51 C52 176.5(4)
C49 C51 C52 C57 171.9(4)
C49 C51 C52 C53 -8.3(6)
C57 C52 C53 C55 24.3(5)
C51 C52 C53 C55 -155.5(3)
C57 C52 C53 C54 -97.7(4)
C51 C52 C53 C54 82.6(4)
C57 C52 C53 N3 146.2(3)
C51 C52 C53 N3 -33.6(4)
C43 N3 C53 C52 86.7(4)
S3 N3 C53 C52 -62.3(4)
C43 N3 C53 C55 -147.1(3)
S3 N3 C53 C55 63.9(4)
C43 N3 C53 C54 -31.2(4)
S3 N3 C53 C54 179.9(3)
O6 S3 C56 F8 -58.1(4)
O5 S3 C56 F8 173.5(4)
N3 S3 C56 F8 57.9(4)
O6 S3 C56 F9 179.3(3)
O5 S3 C56 F9 50.9(3)
N3 S3 C56 F9 -64.7(3)
O6 S3 C56 F7 61.4(4)
O5 S3 C56 F7 -67.0(4)
N3 S3 C56 F7 177.4(3)
C51 C52 C57 C58 -6.3(5)
C53 C52 C57 C58 173.9(3)
C52 C57 C58 C59 -46.9(5)
C52 C57 C58 C63 133.3(4)
C63 C58 C59 C60 -1.4(5)
C57 C58 C59 C60 178.8(4)
C58 C59 C60 C61 -0.6(6)
C59 C60 C61 C62 1.3(6)
C60 C61 C62 C63 0.1(6)
C61 C62 C63 C58 -2.2(6)
C59 C58 C63 C62 2.8(5)
C57 C58 C63 C62 -177.4(4)
